data_7003752
loop_
_publ_author_name
'K\"uhnert, Janett'
'C\'isa\<rov\'a, Ivana'
'Lama\<c, Martin'
'\<St\<epni\<cka, Petr'

_publ_section_title
;
 Group-12 metal complexes with isomeric
 1-(diphenylphosphino)-1&#x2032;-[N-(pyridylmethyl)carbamoyl]ferrocenes:
 coordination polymers vs. finite multinuclear coordination assemblies
;
_journal_issue 18
_journal_name_full 'Dalton Transactions'
_journal_page_first 2454
_journal_page_last 2464
_journal_paper_doi 10.1039/b719334c
_journal_year 2008
_chemical_formula_moiety 'C29 H25 Br2 Fe Hg N2 O P'
_chemical_formula_sum 'C29 H25 Br2 Fe Hg N2 O P'
_chemical_formula_weight 864.74
_chemical_name_systematic
;
?
;
_space_group_IT_number 14
_symmetry_cell_setting monoclinic
_symmetry_space_group_name_Hall '-P 2ybc'
_symmetry_space_group_name_H-M 'P 1 21/c 1'
_atom_sites_solution_hydrogens mixed
_atom_sites_solution_primary direct
_atom_sites_solution_secondary difmap
_audit_creation_method SHELXL-97
_cell_angle_alpha 90.00
_cell_angle_beta 93.376(1)
_cell_angle_gamma 90.00
_cell_formula_units_Z 4
_cell_length_a 9.2514(1)
_cell_length_b 14.8207(3)
_cell_length_c 20.5550(3)
_cell_measurement_reflns_used 27616
_cell_measurement_temperature 150(2)
_cell_measurement_theta_max 27.48
_cell_measurement_theta_min 1.00
_cell_volume 2813.45(8)
_computing_cell_refinement 'HKL Scalepack (Otwinowski & Minor, 1997)'
_computing_data_collection 'Collect (Nonius BV, 1997-2000)'
_computing_data_reduction 'HKL Denzo and Scalepack (Otwinowski & Minor, 1997)'
_computing_molecular_graphics 'PLATON (Spek, 2001)'
_computing_structure_refinement 'SHELXL-97 (Sheldrick, 1997)'
_computing_structure_solution 'SIR97 (Altomare et al., 1994)'
_diffrn_ambient_temperature 150(2)
_diffrn_detector_area_resol_mean 9.091
_diffrn_measured_fraction_theta_full 0.998
_diffrn_measured_fraction_theta_max 0.998
_diffrn_measurement_device_type KappaCCD
_diffrn_measurement_method '\w and \p scans to fill the Ewald sphere'
_diffrn_radiation_monochromator 'horizontally mounted graphite crystal'
_diffrn_radiation_source 'fine-focus sealed tube'
_diffrn_radiation_type MoK\a
_diffrn_radiation_wavelength 0.71073
_diffrn_reflns_av_R_equivalents 0.0647
_diffrn_reflns_av_sigmaI/netI 0.0316
_diffrn_reflns_limit_h_max 12
_diffrn_reflns_limit_h_min -12
_diffrn_reflns_limit_k_max 19
_diffrn_reflns_limit_k_min -19
_diffrn_reflns_limit_l_max 26
_diffrn_reflns_limit_l_min -25
_diffrn_reflns_number 45710
_diffrn_reflns_theta_full 27.53
_diffrn_reflns_theta_max 27.53
_diffrn_reflns_theta_min 1.69
_diffrn_standards_number 0
_exptl_absorpt_coefficient_mu 8.889
_exptl_absorpt_correction_T_max 0.529
_exptl_absorpt_correction_T_min 0.135
_exptl_absorpt_correction_type gaussian
_exptl_absorpt_process_details
;
gaussian integration based on indexed
crystal shape (Coppens, 1970)
;
_exptl_crystal_colour orange
_exptl_crystal_density_diffrn 2.042
_exptl_crystal_density_method 'not measured'
_exptl_crystal_description block
_exptl_crystal_F_000 1648
_exptl_crystal_size_max 0.25
_exptl_crystal_size_mid 0.23
_exptl_crystal_size_min 0.08
_refine_diff_density_max 1.741
_refine_diff_density_min -1.345
_refine_diff_density_rms 0.116
_refine_ls_extinction_method none
_refine_ls_goodness_of_fit_ref 1.018
_refine_ls_hydrogen_treatment constr
_refine_ls_matrix_type full
_refine_ls_number_parameters 334
_refine_ls_number_reflns 6456
_refine_ls_number_restraints 0
_refine_ls_restrained_S_all 1.018
_refine_ls_R_factor_all 0.0384
_refine_ls_R_factor_gt 0.0282
_refine_ls_shift/su_max 0.001
_refine_ls_shift/su_mean 0.000
_refine_ls_structure_factor_coef Fsqd
_refine_ls_weighting_details 'calc w=1/[\s^2^(Fo^2^)+(0.0309P)^2^+5.2644P] where P=(Fo^2^+2Fc^2^)/3'
_refine_ls_weighting_scheme calc
_refine_ls_wR_factor_gt 0.0642
_refine_ls_wR_factor_ref 0.0688
_reflns_number_gt 5458
_reflns_number_total 6456
_reflns_threshold_expression >2sigma(I)
_cod_data_source_file b719334c.txt
_cod_data_source_block jk83c
_cod_original_sg_symbol_H-M P21/c
_cod_database_code 7003752

loop_
_symmetry_equiv_pos_as_xyz
'x, y, z'
'-x, y+1/2, -z+1/2'
'-x, -y, -z'
'x, -y-1/2, z-1/2'

loop_
_atom_site_label
_atom_site_type_symbol
_atom_site_fract_x
_atom_site_fract_y
_atom_site_fract_z
_atom_site_U_iso_or_equiv
_atom_site_adp_type
_atom_site_occupancy
_atom_site_symmetry_multiplicity
_atom_site_calc_flag
_atom_site_refinement_flags
_atom_site_disorder_assembly
_atom_site_disorder_group
Hg Hg 0.607448(16) 0.270054(11) 0.371612(7) 0.03078(6) Uani 1 1 d . . .
Br1 Br 0.41656(5) 0.39141(3) 0.34953(2) 0.04104(11) Uani 1 1 d . . .
Br2 Br 0.54844(5) 0.11612(3) 0.31558(2) 0.04070(11) Uani 1 1 d . . .
Fe Fe 0.52353(5) 0.21546(3) 0.57987(3) 0.02275(11) Uani 1 1 d . . .
P P 0.77187(10) 0.24485(6) 0.46697(5) 0.02324(19) Uani 1 1 d . . .
O O 0.1236(3) 0.14909(19) 0.59727(14) 0.0363(6) Uani 1 1 d . . .
N1 N 0.2548(4) 0.1277(2) 0.69194(16) 0.0326(7) Uani 1 1 d . . .
H1N H 0.3456 0.1461 0.7186 0.039 Uiso 1 1 d R . .
N2 N -0.2274(4) 0.1695(3) 0.79440(17) 0.0374(8) Uani 1 1 d . . .
C1 C 0.6864(4) 0.1746(2) 0.52424(18) 0.0245(7) Uani 1 1 d . . .
C2 C 0.5581(4) 0.1223(2) 0.50967(19) 0.0284(8) Uani 1 1 d . . .
H2 H 0.5077 0.1180 0.4693 0.034 Uiso 1 1 calc R . .
C3 C 0.5220(5) 0.0786(3) 0.5677(2) 0.0329(9) Uani 1 1 d . . .
H3 H 0.4437 0.0401 0.5720 0.039 Uiso 1 1 calc R . .
C4 C 0.6251(4) 0.1034(3) 0.6179(2) 0.0339(9) Uani 1 1 d . . .
H4 H 0.6259 0.0842 0.6610 0.041 Uiso 1 1 calc R . .
C5 C 0.7270(4) 0.1622(3) 0.5917(2) 0.0311(8) Uani 1 1 d . . .
H5 H 0.8063 0.1882 0.6144 0.037 Uiso 1 1 calc R . .
C6 C 0.3302(4) 0.2415(3) 0.6174(2) 0.0304(8) Uani 1 1 d . . .
C7 C 0.4451(5) 0.2818(3) 0.6569(2) 0.0358(10) Uani 1 1 d . . .
H7 H 0.4682 0.2693 0.7006 0.043 Uiso 1 1 calc R . .
C8 C 0.5172(5) 0.3439(3) 0.6180(2) 0.0401(10) Uani 1 1 d . . .
H8 H 0.5960 0.3794 0.6318 0.048 Uiso 1 1 calc R . .
C9 C 0.4495(4) 0.3430(3) 0.5547(2) 0.0365(10) Uani 1 1 d . . .
H9 H 0.4763 0.3777 0.5198 0.044 Uiso 1 1 calc R . .
C10 C 0.3341(4) 0.2805(3) 0.5534(2) 0.0333(9) Uani 1 1 d . . .
H10 H 0.2718 0.2670 0.5176 0.040 Uiso 1 1 calc R . .
C11 C 0.2288(4) 0.1695(3) 0.63380(19) 0.0296(8) Uani 1 1 d . . .
C12 C 0.9312(4) 0.1857(2) 0.44197(17) 0.0243(7) Uani 1 1 d . . .
C13 C 1.0451(4) 0.2346(3) 0.4188(2) 0.0317(9) Uani 1 1 d . . .
H13 H 1.0421 0.2973 0.4191 0.038 Uiso 1 1 calc R . .
C14 C 1.1634(4) 0.1908(3) 0.3951(2) 0.0386(10) Uani 1 1 d . . .
H14 H 1.2387 0.2239 0.3789 0.046 Uiso 1 1 calc R . .
C15 C 1.1688(4) 0.0973(3) 0.3958(2) 0.0350(9) Uani 1 1 d . . .
H15 H 1.2489 0.0675 0.3808 0.042 Uiso 1 1 calc R . .
C16 C 1.0554(4) 0.0484(3) 0.4185(2) 0.0345(9) Uani 1 1 d . . .
H16 H 1.0590 -0.0143 0.4186 0.041 Uiso 1 1 calc R . .
C17 C 0.9359(4) 0.0924(3) 0.44140(19) 0.0296(8) Uani 1 1 d . . .
H17 H 0.8591 0.0592 0.4563 0.036 Uiso 1 1 calc R . .
C18 C 0.8380(4) 0.3442(2) 0.51020(18) 0.0252(8) Uani 1 1 d . . .
C19 C 0.7727(4) 0.4279(3) 0.4984(2) 0.0291(8) Uani 1 1 d . . .
H19 H 0.7003 0.4343 0.4654 0.035 Uiso 1 1 calc R . .
C20 C 0.8168(5) 0.5017(3) 0.5364(2) 0.0350(9) Uani 1 1 d . . .
H20 H 0.7733 0.5576 0.5290 0.042 Uiso 1 1 calc R . .
C21 C 0.9242(5) 0.4920(3) 0.5847(2) 0.0385(10) Uani 1 1 d . . .
H21 H 0.9511 0.5411 0.6109 0.046 Uiso 1 1 calc R . .
C22 C 0.9928(5) 0.4098(3) 0.5949(2) 0.0370(9) Uani 1 1 d . . .
H22 H 1.0681 0.4046 0.6267 0.044 Uiso 1 1 calc R . .
C23 C 0.9501(4) 0.3359(3) 0.55835(19) 0.0307(8) Uani 1 1 d . . .
H23 H 0.9957 0.2806 0.5656 0.037 Uiso 1 1 calc R . .
C24 C 0.1553(5) 0.0605(3) 0.7140(2) 0.0367(9) Uani 1 1 d . . .
H24A H 0.2040 0.0250 0.7483 0.044 Uiso 1 1 calc R . .
H24B H 0.1286 0.0202 0.6781 0.044 Uiso 1 1 calc R . .
C25 C 0.0191(4) 0.1009(3) 0.73923(18) 0.0310(8) Uani 1 1 d . . .
C26 C -0.0932(4) 0.0447(3) 0.75656(19) 0.0340(9) Uani 1 1 d . . .
H26 H -0.0878 -0.0171 0.7493 0.041 Uiso 1 1 calc R . .
C27 C -0.2126(5) 0.0807(3) 0.78452(19) 0.0355(9) Uani 1 1 d . . .
H27 H -0.2852 0.0419 0.7969 0.043 Uiso 1 1 calc R . .
C28 C -0.1239(5) 0.2240(3) 0.7746(2) 0.0427(11) Uani 1 1 d . . .
H28 H -0.1360 0.2860 0.7787 0.051 Uiso 1 1 calc R . .
C29 C 0.0010(5) 0.1921(3) 0.7483(2) 0.0403(10) Uani 1 1 d . . .
H29 H 0.0724 0.2322 0.7368 0.048 Uiso 1 1 calc R . .

loop_
_atom_site_aniso_label
_atom_site_aniso_U_11
_atom_site_aniso_U_22
_atom_site_aniso_U_33
_atom_site_aniso_U_23
_atom_site_aniso_U_13
_atom_site_aniso_U_12
Hg 0.02505(8) 0.03806(10) 0.02929(9) 0.00572(6) 0.00220(6) 0.00223(6)
Br1 0.0349(2) 0.0385(2) 0.0492(3) 0.00339(19) -0.00141(19) 0.00981(18)
Br2 0.0554(3) 0.0327(2) 0.0343(2) 0.00288(17) 0.00478(19) -0.00102(19)
Fe 0.0215(2) 0.0221(3) 0.0246(3) -0.00135(19) 0.0014(2) 0.0028(2)
P 0.0203(4) 0.0233(5) 0.0262(5) 0.0001(4) 0.0024(4) 0.0025(4)
O 0.0342(15) 0.0352(16) 0.0388(16) 0.0054(13) -0.0041(13) -0.0006(13)
N1 0.0277(17) 0.040(2) 0.0303(18) 0.0069(15) 0.0056(13) 0.0016(14)
N2 0.0361(19) 0.044(2) 0.0329(19) -0.0009(16) 0.0082(15) 0.0017(16)
C1 0.0229(17) 0.0217(18) 0.0295(19) -0.0021(14) 0.0053(14) 0.0059(14)
C2 0.033(2) 0.0229(18) 0.030(2) -0.0038(15) 0.0061(16) -0.0004(15)
C3 0.038(2) 0.0219(19) 0.040(2) -0.0030(16) 0.0146(18) 0.0008(16)
C4 0.037(2) 0.032(2) 0.034(2) 0.0123(17) 0.0093(18) 0.0146(18)
C5 0.0253(19) 0.034(2) 0.034(2) 0.0043(17) -0.0009(16) 0.0072(16)
C6 0.027(2) 0.029(2) 0.035(2) -0.0032(16) 0.0087(16) 0.0066(16)
C7 0.040(2) 0.038(2) 0.030(2) -0.0134(17) 0.0090(18) -0.0006(18)
C8 0.038(2) 0.026(2) 0.057(3) -0.0109(19) 0.009(2) -0.0024(18)
C9 0.032(2) 0.025(2) 0.053(3) 0.0086(18) 0.0104(19) 0.0104(17)
C10 0.0240(19) 0.032(2) 0.044(2) 0.0054(17) 0.0042(17) 0.0102(16)
C11 0.030(2) 0.029(2) 0.030(2) -0.0002(16) 0.0065(16) 0.0108(16)
C12 0.0222(17) 0.0260(19) 0.0248(18) 0.0001(15) 0.0023(14) 0.0048(14)
C13 0.0269(19) 0.025(2) 0.043(2) 0.0009(17) 0.0056(17) 0.0024(16)
C14 0.0210(19) 0.043(2) 0.052(3) -0.006(2) 0.0061(18) -0.0002(18)
C15 0.027(2) 0.039(2) 0.039(2) -0.0075(18) 0.0043(17) 0.0086(17)
C16 0.035(2) 0.027(2) 0.042(2) -0.0041(17) 0.0039(18) 0.0062(17)
C17 0.0252(18) 0.029(2) 0.035(2) 0.0014(16) 0.0044(16) 0.0014(15)
C18 0.0245(18) 0.0239(18) 0.0276(19) 0.0001(15) 0.0059(15) 0.0024(14)
C19 0.0266(19) 0.0248(19) 0.036(2) 0.0017(16) 0.0021(16) 0.0018(15)
C20 0.037(2) 0.024(2) 0.045(2) 0.0009(17) 0.0090(19) 0.0076(17)
C21 0.047(3) 0.027(2) 0.042(2) -0.0073(18) 0.002(2) -0.0032(18)
C22 0.037(2) 0.034(2) 0.040(2) -0.0061(18) -0.0048(18) 0.0000(18)
C23 0.030(2) 0.025(2) 0.037(2) 0.0028(16) 0.0010(17) 0.0043(16)
C24 0.036(2) 0.040(2) 0.035(2) 0.0061(18) 0.0081(18) 0.0025(18)
C25 0.035(2) 0.034(2) 0.0240(19) 0.0025(16) 0.0024(16) 0.0034(17)
C26 0.038(2) 0.033(2) 0.032(2) 0.0024(17) 0.0077(17) 0.0017(18)
C27 0.041(2) 0.038(2) 0.027(2) -0.0006(17) 0.0044(17) -0.0049(19)
C28 0.050(3) 0.038(3) 0.042(3) -0.0057(19) 0.017(2) 0.003(2)
C29 0.044(2) 0.037(2) 0.041(2) -0.0037(19) 0.0166(19) -0.003(2)

loop_
_atom_type_symbol
_atom_type_description
_atom_type_scat_dispersion_real
_atom_type_scat_dispersion_imag
_atom_type_scat_source
C C 0.0033 0.0016 'International Tables Vol C Tables 4.2.6.8 and 6.1.1.4'
H H 0.0000 0.0000 'International Tables Vol C Tables 4.2.6.8 and 6.1.1.4'
N N 0.0061 0.0033 'International Tables Vol C Tables 4.2.6.8 and 6.1.1.4'
O O 0.0106 0.0060 'International Tables Vol C Tables 4.2.6.8 and 6.1.1.4'
P P 0.1023 0.0942 'International Tables Vol C Tables 4.2.6.8 and 6.1.1.4'
Fe Fe 0.3463 0.8444 'International Tables Vol C Tables 4.2.6.8 and 6.1.1.4'
Br Br -0.2901 2.4595 'International Tables Vol C Tables 4.2.6.8 and 6.1.1.4'
Hg Hg -2.3894 9.2266 'International Tables Vol C Tables 4.2.6.8 and 6.1.1.4'

loop_
_geom_angle_atom_site_label_1
_geom_angle_atom_site_label_2
_geom_angle_atom_site_label_3
_geom_angle
_geom_angle_site_symmetry_1
_geom_angle_site_symmetry_3
_geom_angle_publ_flag
N2 Hg P 101.21(9) 4_665 . ?
N2 Hg Br1 94.55(9) 4_665 . ?
P Hg Br1 130.22(3) . . ?
N2 Hg Br2 99.05(9) 4_665 . ?
P Hg Br2 109.06(2) . . ?
Br1 Hg Br2 114.598(16) . . ?
C6 Fe C7 41.25(17) . . ?
C6 Fe C2 125.30(16) . . ?
C7 Fe C2 163.30(17) . . ?
C6 Fe C1 165.72(16) . . ?
C7 Fe C1 152.99(17) . . ?
C2 Fe C1 41.21(15) . . ?
C6 Fe C4 113.97(17) . . ?
C7 Fe C4 105.81(18) . . ?
C2 Fe C4 68.39(17) . . ?
C1 Fe C4 68.51(15) . . ?
C6 Fe C5 148.91(17) . . ?
C7 Fe C5 117.56(18) . . ?
C2 Fe C5 68.91(16) . . ?
C1 Fe C5 40.97(15) . . ?
C4 Fe C5 40.49(16) . . ?
C6 Fe C3 103.63(16) . . ?
C7 Fe C3 125.10(17) . . ?
C2 Fe C3 40.57(16) . . ?
C1 Fe C3 68.64(15) . . ?
C4 Fe C3 40.47(17) . . ?
C5 Fe C3 68.34(17) . . ?
C6 Fe C10 41.37(17) . . ?
C7 Fe C10 68.87(18) . . ?
C2 Fe C10 107.41(17) . . ?
C1 Fe C10 129.91(16) . . ?
C4 Fe C10 148.58(17) . . ?
C5 Fe C10 169.42(17) . . ?
C3 Fe C10 115.82(18) . . ?
C6 Fe C8 68.53(17) . . ?
C7 Fe C8 40.38(18) . . ?
C2 Fe C8 154.81(17) . . ?
C1 Fe C8 121.80(17) . . ?
C4 Fe C8 128.97(19) . . ?
C5 Fe C8 111.00(18) . . ?
C3 Fe C8 164.45(18) . . ?
C10 Fe C8 67.81(18) . . ?
C6 Fe C9 68.51(16) . . ?
C7 Fe C9 67.93(18) . . ?
C2 Fe C9 120.45(17) . . ?
C1 Fe C9 112.17(16) . . ?
C4 Fe C9 168.16(18) . . ?
C5 Fe C9 132.32(17) . . ?
C3 Fe C9 151.35(18) . . ?
C10 Fe C9 40.16(16) . . ?
C8 Fe C9 39.94(19) . . ?
C1 P C18 107.50(17) . . ?
C1 P C12 107.62(16) . . ?
C18 P C12 106.02(17) . . ?
C1 P Hg 109.80(12) . . ?
C18 P Hg 116.56(12) . . ?
C12 P Hg 108.96(12) . . ?
C11 N1 C24 120.5(4) . . ?
C11 N1 H1N 116.8 . . ?
C24 N1 H1N 122.6 . . ?
C28 N2 C27 117.9(4) . . ?
C28 N2 Hg 117.7(3) . 4_466 ?
C27 N2 Hg 122.2(3) . 4_466 ?
C5 C1 C2 107.5(3) . . ?
C5 C1 P 127.8(3) . . ?
C2 C1 P 124.7(3) . . ?
C5 C1 Fe 69.7(2) . . ?
C2 C1 Fe 69.4(2) . . ?
P C1 Fe 124.47(19) . . ?
C3 C2 C1 107.8(3) . . ?
C3 C2 Fe 70.0(2) . . ?
C1 C2 Fe 69.4(2) . . ?
C3 C2 H2 126.1 . . ?
C1 C2 H2 126.1 . . ?
Fe C2 H2 126.0 . . ?
C4 C3 C2 108.3(4) . . ?
C4 C3 Fe 69.7(2) . . ?
C2 C3 Fe 69.4(2) . . ?
C4 C3 H3 125.9 . . ?
C2 C3 H3 125.9 . . ?
Fe C3 H3 126.7 . . ?
C5 C4 C3 108.6(4) . . ?
C5 C4 Fe 69.8(2) . . ?
C3 C4 Fe 69.9(2) . . ?
C5 C4 H4 125.7 . . ?
C3 C4 H4 125.7 . . ?
Fe C4 H4 126.2 . . ?
C4 C5 C1 107.8(4) . . ?
C4 C5 Fe 69.7(2) . . ?
C1 C5 Fe 69.3(2) . . ?
C4 C5 H5 126.1 . . ?
C1 C5 H5 126.1 . . ?
Fe C5 H5 126.4 . . ?
C7 C6 C10 107.1(4) . . ?
C7 C6 C11 129.3(4) . . ?
C10 C6 C11 123.5(4) . . ?
C7 C6 Fe 69.7(2) . . ?
C10 C6 Fe 70.0(2) . . ?
C11 C6 Fe 122.5(3) . . ?
C8 C7 C6 108.1(4) . . ?
C8 C7 Fe 70.8(2) . . ?
C6 C7 Fe 69.1(2) . . ?
C8 C7 H7 126.0 . . ?
C6 C7 H7 126.0 . . ?
Fe C7 H7 125.7 . . ?
C9 C8 C7 108.5(4) . . ?
C9 C8 Fe 70.2(2) . . ?
C7 C8 Fe 68.8(2) . . ?
C9 C8 H8 125.8 . . ?
C7 C8 H8 125.8 . . ?
Fe C8 H8 126.8 . . ?
C8 C9 C10 108.6(4) . . ?
C8 C9 Fe 69.8(2) . . ?
C10 C9 Fe 69.2(2) . . ?
C8 C9 H9 125.7 . . ?
C10 C9 H9 125.7 . . ?
Fe C9 H9 126.9 . . ?
C9 C10 C6 107.8(4) . . ?
C9 C10 Fe 70.7(2) . . ?
C6 C10 Fe 68.6(2) . . ?
C9 C10 H10 126.1 . . ?
C6 C10 H10 126.1 . . ?
Fe C10 H10 126.2 . . ?
O C11 N1 121.2(4) . . ?
O C11 C6 121.9(4) . . ?
N1 C11 C6 116.9(4) . . ?
C17 C12 C13 119.7(3) . . ?
C17 C12 P 120.8(3) . . ?
C13 C12 P 119.4(3) . . ?
C14 C13 C12 120.6(4) . . ?
C14 C13 H13 119.7 . . ?
C12 C13 H13 119.7 . . ?
C13 C14 C15 119.6(4) . . ?
C13 C14 H14 120.2 . . ?
C15 C14 H14 120.2 . . ?
C16 C15 C14 120.0(4) . . ?
C16 C15 H15 120.0 . . ?
C14 C15 H15 120.0 . . ?
C15 C16 C17 120.3(4) . . ?
C15 C16 H16 119.9 . . ?
C17 C16 H16 119.9 . . ?
C12 C17 C16 119.9(4) . . ?
C12 C17 H17 120.1 . . ?
C16 C17 H17 120.1 . . ?
C19 C18 C23 119.9(4) . . ?
C19 C18 P 120.6(3) . . ?
C23 C18 P 119.5(3) . . ?
C20 C19 C18 119.5(4) . . ?
C20 C19 H19 120.3 . . ?
C18 C19 H19 120.3 . . ?
C21 C20 C19 120.0(4) . . ?
C21 C20 H20 120.0 . . ?
C19 C20 H20 120.0 . . ?
C20 C21 C22 120.6(4) . . ?
C20 C21 H21 119.7 . . ?
C22 C21 H21 119.7 . . ?
C23 C22 C21 120.3(4) . . ?
C23 C22 H22 119.9 . . ?
C21 C22 H22 119.9 . . ?
C22 C23 C18 119.7(4) . . ?
C22 C23 H23 120.1 . . ?
C18 C23 H23 120.1 . . ?
N1 C24 C25 113.2(4) . . ?
N1 C24 H24A 108.9 . . ?
C25 C24 H24A 108.9 . . ?
N1 C24 H24B 108.9 . . ?
C25 C24 H24B 108.9 . . ?
H24A C24 H24B 107.8 . . ?
C29 C25 C26 116.9(4) . . ?
C29 C25 C24 123.0(4) . . ?
C26 C25 C24 120.0(4) . . ?
C27 C26 C25 120.2(4) . . ?
C27 C26 H26 119.9 . . ?
C25 C26 H26 119.9 . . ?
N2 C27 C26 122.2(4) . . ?
N2 C27 H27 118.9 . . ?
C26 C27 H27 118.9 . . ?
N2 C28 C29 122.8(4) . . ?
N2 C28 H28 118.6 . . ?
C29 C28 H28 118.6 . . ?
C25 C29 C28 119.9(4) . . ?
C25 C29 H29 120.0 . . ?
C28 C29 H29 120.0 . . ?

loop_
_geom_bond_atom_site_label_1
_geom_bond_atom_site_label_2
_geom_bond_distance
_geom_bond_site_symmetry_2
_geom_bond_publ_flag
Hg N2 2.438(3) 4_665 ?
Hg P 2.4381(10) . ?
Hg Br1 2.5427(4) . ?
Hg Br2 2.5990(5) . ?
Fe C6 2.026(4) . ?
Fe C7 2.034(4) . ?
Fe C2 2.036(4) . ?
Fe C1 2.036(4) . ?
Fe C4 2.041(4) . ?
Fe C5 2.042(4) . ?
Fe C3 2.044(4) . ?
Fe C10 2.045(4) . ?
Fe C8 2.061(4) . ?
Fe C9 2.065(4) . ?
P C1 1.791(4) . ?
P C18 1.808(4) . ?
P C12 1.815(4) . ?
O C11 1.232(5) . ?
N1 C11 1.355(5) . ?
N1 C24 1.446(5) . ?
N1 H1N 1.0136 . ?
N2 C28 1.334(6) . ?
N2 C27 1.341(6) . ?
N2 Hg 2.438(3) 4_466 ?
C1 C5 1.427(5) . ?
C1 C2 1.433(5) . ?
C2 C3 1.414(6) . ?
C2 H2 0.9300 . ?
C3 C4 1.413(6) . ?
C3 H3 0.9300 . ?
C4 C5 1.413(6) . ?
C4 H4 0.9300 . ?
C5 H5 0.9300 . ?
C6 C7 1.430(6) . ?
C6 C10 1.438(6) . ?
C6 C11 1.473(6) . ?
C7 C8 1.413(6) . ?
C7 H7 0.9300 . ?
C8 C9 1.409(7) . ?
C8 H8 0.9300 . ?
C9 C10 1.412(6) . ?
C9 H9 0.9300 . ?
C10 H10 0.9300 . ?
C12 C17 1.384(5) . ?
C12 C13 1.386(5) . ?
C13 C14 1.385(6) . ?
C13 H13 0.9300 . ?
C14 C15 1.387(6) . ?
C14 H14 0.9300 . ?
C15 C16 1.380(6) . ?
C15 H15 0.9300 . ?
C16 C17 1.389(5) . ?
C16 H16 0.9300 . ?
C17 H17 0.9300 . ?
C18 C19 1.393(5) . ?
C18 C23 1.396(5) . ?
C19 C20 1.392(6) . ?
C19 H19 0.9300 . ?
C20 C21 1.370(6) . ?
C20 H20 0.9300 . ?
C21 C22 1.383(6) . ?
C21 H21 0.9300 . ?
C22 C23 1.373(6) . ?
C22 H22 0.9300 . ?
C23 H23 0.9300 . ?
C24 C25 1.514(6) . ?
C24 H24A 0.9700 . ?
C24 H24B 0.9700 . ?
C25 C29 1.376(6) . ?
C25 C26 1.394(6) . ?
C26 C27 1.382(6) . ?
C26 H26 0.9300 . ?
C27 H27 0.9300 . ?
C28 C29 1.388(6) . ?
C28 H28 0.9300 . ?
C29 H29 0.9300 . ?
